data_1547067
loop_
_publ_author_name
'Maraswami, Manikantha'
'Pankajakshan, Sreekumar'
'Chen, Gang'
'Loh, Teck-Peng'

_publ_section_title
;
 Palladium-Catalyzed Direct C-H Trifluoroethylation of Aromatic Amides.
;
_journal_issue 16
_journal_name_full 'Organic letters'
_journal_page_first 4223
_journal_page_last 4226
_journal_paper_doi 10.1021/acs.orglett.7b01859
_journal_volume 19
_journal_year 2017
_chemical_formula_sum 'C38 H40 F6 N2 O6 Pd2'
_chemical_formula_weight 947.52
_space_group_crystal_system monoclinic
_space_group_IT_number 15
_space_group_name_Hall '-C 2yc'
_space_group_name_H-M_alt 'C 1 2/c 1'
_symmetry_space_group_name_Hall '-C 2yc'
_symmetry_space_group_name_H-M 'C 1 2/c 1'
_atom_sites_solution_hydrogens geom
_cell_angle_alpha 90
_cell_angle_beta 121.2450(9)
_cell_angle_gamma 90
_cell_formula_units_Z 8
_cell_length_a 30.1441(7)
_cell_length_b 16.1678(4)
_cell_length_c 21.0618(5)
_cell_measurement_reflns_used 9975
_cell_measurement_temperature 100.(2)
_cell_measurement_theta_max 28.2992
_cell_measurement_theta_min 2.3396
_cell_volume 8775.9(4)
_computing_cell_refinement 'SAINT V8.37A (Bruker AXS Inc., 2015)'
_computing_data_collection 'APEX3 (Bruker AXS Inc., 2016)'
_computing_data_reduction 'SAINT V8.37A (Bruker AXS Inc., 2015)'
_computing_molecular_graphics 'XP (Bruker AXS Inc., 2016)'
_computing_publication_material 'APEX3 (Bruker AXS Inc., 2016)'
_computing_structure_refinement 'SHELXL-2014/7 (Sheldrick, 2014)'
_computing_structure_solution 'XT, VERSION 2014/5'
_diffrn_ambient_temperature 100.(2)
_diffrn_detector_area_resol_mean 7.4074
_diffrn_measured_fraction_theta_full 0.998
_diffrn_measured_fraction_theta_max 0.998
_diffrn_measurement_device_type 'Photon II CPADs detector'
_diffrn_measurement_method 'phi and omega scans'
_diffrn_radiation_monochromator 'Multilayer Mirror'
_diffrn_radiation_type MoK\a
_diffrn_radiation_wavelength 0.71073
_diffrn_reflns_av_R_equivalents 0.0782
_diffrn_reflns_av_unetI/netI 0.0463
_diffrn_reflns_limit_h_max 40
_diffrn_reflns_limit_h_min -40
_diffrn_reflns_limit_k_max 21
_diffrn_reflns_limit_k_min -21
_diffrn_reflns_limit_l_max 28
_diffrn_reflns_limit_l_min -28
_diffrn_reflns_number 81625
_diffrn_reflns_theta_full 28.29
_diffrn_reflns_theta_max 28.29
_diffrn_reflns_theta_min 2.26
_diffrn_source 'Incoatec microfocus source'
_diffrn_source_type 'Bruker D8 Quest'
_exptl_absorpt_coefficient_mu 0.887
_exptl_absorpt_correction_T_max 0.98
_exptl_absorpt_correction_T_min 0.86
_exptl_absorpt_correction_type multi-scan
_exptl_absorpt_process_details
;
SADABS-2016/2 - Bruker AXS area detector scaling and absorption correction
;
_exptl_crystal_colour yellow
_exptl_crystal_density_diffrn 1.434
_exptl_crystal_density_method 'not measured'
_exptl_crystal_description plate
_exptl_crystal_F_000 3808
_exptl_crystal_size_max 0.100
_exptl_crystal_size_mid 0.060
_exptl_crystal_size_min 0.020
_refine_diff_density_max 1.181
_refine_diff_density_min -1.589
_refine_ls_extinction_method none
_refine_ls_goodness_of_fit_ref 1.038
_refine_ls_hydrogen_treatment constr
_refine_ls_matrix_type full
_refine_ls_number_parameters 696
_refine_ls_number_reflns 10885
_refine_ls_number_restraints 1499
_refine_ls_restrained_S_all 1.009
_refine_ls_R_factor_all 0.0772
_refine_ls_R_factor_gt 0.0405
_refine_ls_shift/su_max 0.001
_refine_ls_shift/su_mean 0.000
_refine_ls_structure_factor_coef Fsqd
_refine_ls_weighting_details 'w=1/[\s^2^(Fo^2^)+(0.0358P)^2^+35.1425P] where P=(Fo^2^+2Fc^2^)/3'
_refine_ls_weighting_scheme calc
_refine_ls_wR_factor_gt 0.0847
_refine_ls_wR_factor_ref 0.1059
_reflns_number_gt 7481
_reflns_number_total 10885
_reflns_threshold_expression 'I > 2\s(I)'
_cod_data_source_file ol7b01859_si_002.cif
_cod_data_source_block cg2m
_cod_depositor_comments
;
The following automatic conversions were performed:

'_exptl_absorpt_correction_type' value 'Multi-Scan' changed to
'multi-scan' according to
/home/data/users/saulius/crontab/automatic-downloads/current/ACS/lib/dictionaries/cif_core.dic
dictionary named 'cif_core.dic' version 2.4.2 from 2011-04-26.

Automatic conversion script
Id: cif_fix_values 4973 2017-02-22 13:04:09Z antanas 
;
_cod_database_code 1547067

loop_
_space_group_symop_operation_xyz
'x, y, z'
'-x, y, -z+1/2'
'x+1/2, y+1/2, z'
'-x+1/2, y+1/2, -z+1/2'
'-x, -y, -z'
'x, -y, z-1/2'
'-x+1/2, -y+1/2, -z'
'x+1/2, -y+1/2, z-1/2'

loop_
_atom_site_type_symbol
_atom_site_label
_atom_site_fract_x
_atom_site_fract_y
_atom_site_fract_z
_atom_site_U_iso_or_equiv
_atom_site_adp_type
_atom_site_calc_flag
_atom_site_refinement_flags_adp
_atom_site_refinement_flags_occupancy
_atom_site_refinement_flags_posn
_atom_site_occupancy
_atom_site_disorder_assembly
_atom_site_disorder_group
Pd Pd1 0.17737(2) -0.06709(2) 0.19414(2) 0.02217(7) Uani d . . . 1.0 . .
Pd Pd2 0.18177(2) 0.06194(2) 0.09861(2) 0.03321(8) Uani d . . . 1.0 . .
C C1 0.14657(14) -0.0399(2) 0.2524(2) 0.0275(7) Uani d U . . 1.0 . .
C C2 0.09504(16) -0.0435(3) 0.2306(3) 0.0437(10) Uani d U . . 1.0 . .
H H2 0.0694 -0.0556 0.1805 0.052 Uiso calc U . R 1.0 . .
C C3 0.0808(2) -0.0291(4) 0.2833(3) 0.0633(13) Uani d U . . 1.0 . .
H H3 0.0452 -0.0317 0.2686 0.076 Uiso calc U . R 1.0 . .
C C4 0.1177(2) -0.0110(3) 0.3563(3) 0.0601(12) Uani d U . . 1.0 . .
H H4 0.1074 -0.002 0.3915 0.072 Uiso calc U . R 1.0 . .
C C5 0.16876(18) -0.0059(3) 0.3778(2) 0.0451(10) Uani d U . . 1.0 . .
H H5 0.1941 0.0068 0.4279 0.054 Uiso calc U . R 1.0 . .
C C6 0.18359(15) -0.0194(2) 0.3264(2) 0.0319(8) Uani d U . D 1.0 . .
C C7 0.2367(2) -0.0055(4) 0.3389(4) 0.0270(15) Uani d U P D 0.648(3) A 1
C C8 0.3290(2) 0.0508(4) 0.4174(4) 0.0304(12) Uani d U P D 0.648(3) A 1
C C9 0.3591(2) -0.0244(4) 0.4160(4) 0.0339(12) Uani d U P D 0.648(3) A 1
H H9A 0.3413 -0.0484 0.3654 0.041 Uiso calc U P R 0.648(3) A 1
H H9B 0.3604 -0.0671 0.4506 0.041 Uiso calc U P R 0.648(3) A 1
C C10 0.3567(2) 0.0858(5) 0.4972(3) 0.0415(13) Uani d U P D 0.648(3) A 1
H H10A 0.3376 0.1347 0.499 0.05 Uiso calc U P R 0.648(3) A 1
H H10B 0.3572 0.0436 0.5316 0.05 Uiso calc U P R 0.648(3) A 1
C C11 0.3262(2) 0.1180(4) 0.3641(4) 0.0401(14) Uani d U P D 0.648(3) A 1
H H11A 0.3063 0.166 0.3655 0.048 Uiso calc U P R 0.648(3) A 1
H H11B 0.3081 0.0962 0.3128 0.048 Uiso calc U P R 0.648(3) A 1
C C12 0.3814(2) 0.1456(4) 0.3871(4) 0.0476(14) Uani d U P D 0.648(3) A 1
H H12 0.3797 0.1888 0.3519 0.057 Uiso calc U P R 0.648(3) A 1
C C13 0.4110(2) 0.0705(4) 0.3847(4) 0.0439(14) Uani d U P D 0.648(3) A 1
H H13A 0.4465 0.0874 0.3986 0.053 Uiso calc U P R 0.648(3) A 1
H H13B 0.3934 0.0484 0.3334 0.053 Uiso calc U P R 0.648(3) A 1
C C14 0.4145(2) 0.0010(5) 0.4387(4) 0.0337(13) Uani d U P D 0.648(3) A 1
H H14 0.4341 -0.0476 0.4366 0.04 Uiso calc U P R 0.648(3) A 1
C C15 0.4421(2) 0.0378(5) 0.5177(4) 0.0479(14) Uani d U P D 0.648(3) A 1
H H15A 0.4453 -0.0051 0.5534 0.057 Uiso calc U P R 0.648(3) A 1
H H15B 0.4775 0.0557 0.5319 0.057 Uiso calc U P R 0.648(3) A 1
C C16 0.4123(3) 0.1103(5) 0.5212(5) 0.0447(16) Uani d U P D 0.648(3) A 1
H H16 0.4303 0.1326 0.573 0.054 Uiso calc U P R 0.648(3) A 1
C C17 0.4089(3) 0.1805(5) 0.4659(4) 0.0510(15) Uani d U P D 0.648(3) A 1
H H17A 0.3894 0.2286 0.4681 0.061 Uiso calc U P R 0.648(3) A 1
H H17B 0.4442 0.1992 0.4805 0.061 Uiso calc U P R 0.648(3) A 1
C C18 0.2448(3) 0.1197(5) 0.1408(4) 0.0372(16) Uani d U P D 0.648(3) A 1
C C19 0.2893(3) 0.0997(4) 0.1401(5) 0.0457(16) Uani d U P D 0.648(3) A 1
H H19 0.2906 0.0499 0.1172 0.055 Uiso calc U P R 0.648(3) A 1
C C20 0.3321(3) 0.1526(4) 0.1728(5) 0.0518(16) Uani d U P D 0.648(3) A 1
H H20 0.3625 0.1382 0.1726 0.062 Uiso calc U P R 0.648(3) A 1
C C21 0.3307(3) 0.2261(4) 0.2057(5) 0.0527(16) Uani d U P D 0.648(3) A 1
H H21 0.3596 0.2624 0.2267 0.063 Uiso calc U P R 0.648(3) A 1
C C22 0.2868(3) 0.2461(4) 0.2077(5) 0.0445(14) Uani d U P D 0.648(3) A 1
H H22 0.2857 0.2961 0.2306 0.053 Uiso calc U P R 0.648(3) A 1
C C23 0.2444(3) 0.1934(4) 0.1764(4) 0.0353(13) Uani d U P D 0.648(3) A 1
C C24 0.1968(3) 0.2063(5) 0.1764(4) 0.0326(17) Uani d U P D 0.648(3) A 1
N N1 0.27602(18) 0.0284(4) 0.4000(3) 0.0296(11) Uani d U P D 0.648(3) A 1
H H1 0.2696 0.0391 0.4354 0.036 Uiso calc U P R 0.648(3) A 1
N N2 0.1888(3) 0.2655(6) 0.2129(4) 0.0285(18) Uani d U P D 0.648(3) A 1
H H2A 0.2122 0.3051 0.2315 0.034 Uiso calc U P R 0.648(3) A 1
C C7A 0.2351(4) -0.0291(9) 0.3442(8) 0.032(2) Uani d U P D 0.352(3) A 2
C C8A 0.3247(4) 0.0119(8) 0.4401(6) 0.0368(17) Uani d U P D 0.352(3) A 2
C C9A 0.3529(4) -0.0601(8) 0.4302(7) 0.044(2) Uani d U P D 0.352(3) A 2
H H9A1 0.3358 -0.0747 0.3769 0.053 Uiso calc U P R 0.352(3) A 2
H H9A2 0.3517 -0.109 0.4576 0.053 Uiso calc U P R 0.352(3) A 2
C C10A 0.3516(4) 0.0312(8) 0.5233(6) 0.041(2) Uani d U P D 0.352(3) A 2
H H10C 0.3331 0.0769 0.5313 0.049 Uiso calc U P R 0.352(3) A 2
H H10D 0.3503 -0.0181 0.5503 0.049 Uiso calc U P R 0.352(3) A 2
C C11A 0.3276(4) 0.0878(8) 0.3990(8) 0.0412(19) Uani d U P D 0.352(3) A 2
H H11C 0.309 0.1344 0.4055 0.049 Uiso calc U P R 0.352(3) A 2
H H11D 0.31 0.0752 0.3453 0.049 Uiso calc U P R 0.352(3) A 2
C C12A 0.3843(4) 0.1139(8) 0.4275(7) 0.0483(18) Uani d U P D 0.352(3) A 2
H H12A 0.3851 0.1625 0.3986 0.058 Uiso calc U P R 0.352(3) A 2
C C13A 0.4126(5) 0.0402(9) 0.4188(9) 0.050(2) Uani d U P D 0.352(3) A 2
H H13C 0.3966 0.0266 0.3654 0.06 Uiso calc U P R 0.352(3) A 2
H H13D 0.4494 0.0549 0.4385 0.06 Uiso calc U P R 0.352(3) A 2
C C14A 0.4099(4) -0.0350(9) 0.4601(7) 0.051(2) Uani d U P D 0.352(3) A 2
H H14A 0.4284 -0.0822 0.4531 0.061 Uiso calc U P R 0.352(3) A 2
C C15A 0.4363(5) -0.0156(9) 0.5439(7) 0.056(2) Uani d U P D 0.352(3) A 2
H H15C 0.4349 -0.0647 0.5709 0.067 Uiso calc U P R 0.352(3) A 2
H H15D 0.4731 -0.0008 0.5644 0.067 Uiso calc U P R 0.352(3) A 2
C C16A 0.4079(4) 0.0560(8) 0.5536(7) 0.048(2) Uani d U P D 0.352(3) A 2
H H16A 0.4248 0.0695 0.6076 0.057 Uiso calc U P R 0.352(3) A 2
C C17A 0.4095(6) 0.1361(9) 0.5095(8) 0.044(2) Uani d U P D 0.352(3) A 2
H H17C 0.3904 0.1824 0.5155 0.053 Uiso calc U P R 0.352(3) A 2
H H17D 0.4458 0.1537 0.5296 0.053 Uiso calc U P R 0.352(3) A 2
C C18A 0.2545(5) 0.1127(8) 0.1688(8) 0.034(2) Uani d U P D 0.352(3) A 2
C C19A 0.3010(5) 0.0894(8) 0.1760(8) 0.041(2) Uani d U P D 0.352(3) A 2
H H19A 0.3023 0.0411 0.1513 0.05 Uiso calc U P R 0.352(3) A 2
C C20A 0.3458(5) 0.1356(8) 0.2189(8) 0.047(2) Uani d U P D 0.352(3) A 2
H H20A 0.3773 0.1192 0.2225 0.056 Uiso calc U P R 0.352(3) A 2
C C21A 0.3449(5) 0.2050(8) 0.2560(8) 0.047(2) Uani d U P D 0.352(3) A 2
H H21A 0.3755 0.2369 0.2846 0.057 Uiso calc U P R 0.352(3) A 2
C C22A 0.2989(4) 0.2281(7) 0.2515(8) 0.041(2) Uani d U P D 0.352(3) A 2
H H22A 0.2983 0.2755 0.2776 0.049 Uiso calc U P R 0.352(3) A 2
C C23A 0.2539(4) 0.1823(7) 0.2090(7) 0.0320(19) Uani d U P D 0.352(3) A 2
C C24A 0.2015(5) 0.1967(9) 0.1965(8) 0.030(2) Uani d U P D 0.352(3) A 2
N N1A 0.2697(3) -0.0074(6) 0.4136(5) 0.0301(18) Uani d U P D 0.352(3) A 2
H H1A 0.2594 -0.0043 0.4456 0.036 Uiso calc U P R 0.352(3) A 2
N N2A 0.1953(5) 0.2578(11) 0.2336(9) 0.028(3) Uani d U P D 0.352(3) A 2
H H2A1 0.2219 0.2895 0.263 0.033 Uiso calc U P R 0.352(3) A 2
C C25 0.14459(13) 0.2732(2) 0.2264(2) 0.0286(8) Uani d . . D 1.0 . .
C C26 0.14143(14) 0.2020(2) 0.2722(2) 0.0334(9) Uani d . . . 1.0 . .
H H26A 0.1378 0.1488 0.2467 0.04 Uiso calc U . R 1.0 . .
H H26B 0.1737 0.2 0.3215 0.04 Uiso calc U . R 1.0 . .
C C27 0.09454(14) 0.2762(2) 0.1498(2) 0.0322(8) Uani d . . . 1.0 . .
H H27A 0.0962 0.3225 0.1204 0.039 Uiso calc U . R 1.0 . .
H H27B 0.0904 0.2241 0.1226 0.039 Uiso calc U . R 1.0 . .
C C28 0.15047(14) 0.3550(2) 0.2664(2) 0.0294(8) Uani d . . . 1.0 . .
H H28A 0.1526 0.4012 0.2372 0.035 Uiso calc U . R 1.0 . .
H H28B 0.183 0.3543 0.3156 0.035 Uiso calc U . R 1.0 . .
C C29 0.10421(14) 0.3684(2) 0.2764(2) 0.0335(8) Uani d . . . 1.0 . .
H H29 0.1085 0.4219 0.3029 0.04 Uiso calc U . R 1.0 . .
C C30 0.05423(15) 0.3707(3) 0.2004(2) 0.0404(10) Uani d . . . 1.0 . .
H H30A 0.0555 0.417 0.1707 0.049 Uiso calc U . R 1.0 . .
H H30B 0.0241 0.3792 0.2065 0.049 Uiso calc U . R 1.0 . .
C C31 0.04842(15) 0.2883(3) 0.1604(2) 0.0386(10) Uani d . . . 1.0 . .
H H31 0.0157 0.2895 0.1107 0.046 Uiso calc U . R 1.0 . .
C C32 0.04597(16) 0.2171(3) 0.2051(2) 0.0435(10) Uani d . . . 1.0 . .
H H32A 0.0422 0.1643 0.1789 0.052 Uiso calc U . R 1.0 . .
H H32B 0.0154 0.2236 0.2104 0.052 Uiso calc U . R 1.0 . .
C C33 0.09512(17) 0.2149(3) 0.2815(2) 0.0402(10) Uani d . . . 1.0 . .
H H33 0.0931 0.1684 0.3111 0.048 Uiso calc U . R 1.0 . .
C C34 0.10123(18) 0.2973(3) 0.3217(2) 0.0423(10) Uani d . . . 1.0 . .
H H34A 0.0713 0.3057 0.3283 0.051 Uiso calc U . R 1.0 . .
H H34B 0.1332 0.296 0.3715 0.051 Uiso calc U . R 1.0 . .
C C35 0.21348(13) -0.0997(2) 0.0828(2) 0.0243(7) Uani d . . . 1.0 . .
C C36 0.22255(14) -0.1638(2) 0.0371(2) 0.0304(8) Uani d . . . 1.0 . .
C C37 0.08898(14) -0.0536(2) 0.0450(2) 0.0310(8) Uani d . . . 1.0 . .
C C38 0.03981(18) -0.0891(3) -0.0225(2) 0.0484(12) Uani d . . . 1.0 . .
F F1 0.23967(9) -0.23553(12) 0.07204(12) 0.0374(5) Uani d . . . 1.0 . .
F F2 0.17877(10) -0.17834(16) -0.02669(13) 0.0532(7) Uani d . . . 1.0 . .
F F3 0.25805(11) -0.13685(15) 0.02194(15) 0.0514(7) Uani d . . . 1.0 . .
F F4 0.0139(4) -0.1441(4) -0.0034(6) 0.067(2) Uani d U P D 0.648(3) A 1
F F5 0.0040(3) -0.0342(6) -0.0618(5) 0.069(2) Uani d U P D 0.648(3) A 1
F F6 0.0533(5) -0.1296(7) -0.0650(6) 0.061(2) Uani d U P D 0.648(3) A 1
F F4A 0.0083(8) -0.1113(11) -0.0090(12) 0.086(5) Uani d U P D 0.352(3) A 2
F F5A 0.0521(10) -0.1494(13) -0.0511(13) 0.084(6) Uani d U P D 0.352(3) A 2
F F6A 0.0198(5) -0.0287(11) -0.0780(8) 0.082(5) Uani d U P D 0.352(3) A 2
O O1 0.24428(10) -0.03518(18) 0.28961(14) 0.0381(7) Uani d . . . 1.0 . .
O O2 0.16185(10) 0.15249(15) 0.14459(16) 0.0360(6) Uani d . . D 1.0 . .
O O3 0.21506(9) -0.12420(14) 0.13946(13) 0.0276(5) Uani d . . . 1.0 . .
O O4 0.20452(12) -0.02902(15) 0.05440(15) 0.0384(7) Uani d . . . 1.0 . .
O O5 0.10797(9) -0.09796(16) 0.10185(14) 0.0321(6) Uani d . . . 1.0 . .
O O6 0.10478(11) 0.01152(17) 0.03304(15) 0.0392(7) Uani d . . . 1.0 . .

loop_
_atom_site_aniso_label
_atom_site_aniso_U_11
_atom_site_aniso_U_22
_atom_site_aniso_U_33
_atom_site_aniso_U_12
_atom_site_aniso_U_13
_atom_site_aniso_U_23
Pd1 0.01926(12) 0.02678(13) 0.01726(13) 0.00148(10) 0.00721(10) -0.00276(10)
Pd2 0.04234(17) 0.02165(14) 0.04492(19) 0.00442(12) 0.02918(15) -0.00111(12)
C1 0.0302(16) 0.0267(16) 0.0268(17) -0.0003(13) 0.0157(14) -0.0015(13)
C2 0.0337(19) 0.057(2) 0.047(2) -0.0108(17) 0.0259(17) -0.0191(19)
C3 0.049(2) 0.090(3) 0.071(3) -0.019(2) 0.045(2) -0.029(2)
C4 0.066(3) 0.077(3) 0.059(3) -0.019(2) 0.048(2) -0.024(2)
C5 0.057(2) 0.050(2) 0.036(2) -0.0046(19) 0.0298(19) -0.0099(17)
C6 0.0364(17) 0.0333(18) 0.0257(17) 0.0053(14) 0.0159(14) -0.0025(14)
C7 0.024(2) 0.025(3) 0.023(2) 0.009(2) 0.0058(18) -0.003(2)
C8 0.0226(19) 0.037(3) 0.028(2) -0.0027(19) 0.0111(17) -0.013(2)
C9 0.025(2) 0.045(3) 0.031(2) -0.002(2) 0.0145(18) -0.010(2)
C10 0.027(2) 0.058(3) 0.034(2) -0.003(2) 0.0115(19) -0.024(2)
C11 0.034(2) 0.043(3) 0.040(3) -0.008(2) 0.016(2) -0.010(2)
C12 0.035(2) 0.053(3) 0.048(3) -0.013(2) 0.016(2) -0.013(2)
C13 0.029(2) 0.053(3) 0.049(3) -0.011(2) 0.020(2) -0.016(2)
C14 0.024(2) 0.041(3) 0.034(3) -0.004(2) 0.0134(19) -0.014(2)
C15 0.027(2) 0.063(3) 0.044(3) -0.003(2) 0.011(2) -0.019(2)
C16 0.026(2) 0.059(3) 0.041(3) -0.007(3) 0.012(2) -0.026(3)
C17 0.033(3) 0.058(3) 0.055(3) -0.010(2) 0.018(2) -0.024(3)
C18 0.041(3) 0.030(3) 0.046(3) 0.002(2) 0.027(3) -0.007(3)
C19 0.045(3) 0.042(3) 0.057(4) 0.001(2) 0.031(3) -0.012(3)
C20 0.043(3) 0.053(3) 0.069(4) -0.002(2) 0.036(3) -0.013(3)
C21 0.044(3) 0.049(3) 0.070(4) -0.008(2) 0.033(3) -0.014(3)
C22 0.043(3) 0.038(3) 0.056(3) -0.005(2) 0.029(2) -0.013(3)
C23 0.038(2) 0.030(2) 0.045(3) -0.001(2) 0.027(2) -0.006(2)
C24 0.038(3) 0.022(3) 0.043(4) 0.003(2) 0.024(2) 0.000(3)
N1 0.0232(19) 0.040(3) 0.025(2) -0.0023(18) 0.0119(16) -0.010(2)
N2 0.025(3) 0.020(3) 0.041(4) -0.001(2) 0.018(3) -0.006(3)
C7A 0.031(3) 0.026(5) 0.025(3) 0.008(3) 0.005(2) -0.006(3)
C8A 0.027(3) 0.043(3) 0.030(3) 0.004(2) 0.008(2) -0.017(3)
C9A 0.031(3) 0.048(4) 0.037(4) 0.006(3) 0.006(3) -0.021(3)
C10A 0.031(3) 0.047(4) 0.030(3) 0.007(3) 0.006(3) -0.020(3)
C11A 0.030(3) 0.049(3) 0.035(3) -0.003(3) 0.011(2) -0.016(3)
C12A 0.034(3) 0.056(3) 0.045(3) -0.007(3) 0.014(2) -0.019(3)
C13A 0.032(3) 0.058(4) 0.047(3) -0.003(3) 0.010(3) -0.020(3)
C14A 0.033(3) 0.059(4) 0.046(3) 0.003(3) 0.010(3) -0.023(3)
C15A 0.036(4) 0.061(4) 0.048(4) 0.008(3) 0.005(3) -0.026(3)
C16A 0.033(3) 0.056(4) 0.040(3) 0.005(3) 0.009(3) -0.025(3)
C17A 0.028(3) 0.054(4) 0.041(3) -0.001(3) 0.010(3) -0.023(3)
C18A 0.036(3) 0.029(3) 0.046(4) -0.001(3) 0.027(3) -0.005(3)
C19A 0.038(3) 0.040(4) 0.053(4) 0.004(3) 0.028(3) -0.008(4)
C20A 0.036(3) 0.047(4) 0.063(4) 0.000(3) 0.030(3) -0.008(3)
C21A 0.039(3) 0.046(4) 0.063(4) -0.003(3) 0.031(3) -0.010(3)
C22A 0.037(3) 0.036(3) 0.055(4) -0.005(3) 0.027(3) -0.008(3)
C23A 0.035(3) 0.025(3) 0.043(4) 0.001(2) 0.025(3) -0.003(3)
C24A 0.040(3) 0.018(3) 0.037(4) 0.002(3) 0.023(3) 0.002(4)
N1A 0.027(3) 0.032(4) 0.023(3) 0.006(3) 0.007(2) -0.006(3)
N2A 0.032(4) 0.019(4) 0.035(5) 0.003(3) 0.019(3) -0.001(4)
C25 0.0249(17) 0.0245(17) 0.035(2) 0.0026(14) 0.0142(16) -0.0003(15)
C26 0.033(2) 0.0250(18) 0.0245(19) -0.0023(15) 0.0026(16) -0.0006(14)
C27 0.036(2) 0.0346(19) 0.0233(19) 0.0108(16) 0.0135(16) 0.0051(15)
C28 0.0305(19) 0.0200(16) 0.035(2) 0.0036(14) 0.0155(17) 0.0002(14)
C29 0.034(2) 0.034(2) 0.033(2) 0.0004(16) 0.0172(17) -0.0097(16)
C30 0.031(2) 0.049(2) 0.039(2) 0.0129(18) 0.0164(18) -0.0060(19)
C31 0.0253(19) 0.050(2) 0.026(2) 0.0110(17) 0.0035(16) -0.0076(17)
C32 0.033(2) 0.056(3) 0.043(3) -0.0137(19) 0.021(2) -0.022(2)
C33 0.055(3) 0.039(2) 0.028(2) -0.0162(19) 0.022(2) -0.0064(17)
C34 0.052(3) 0.049(2) 0.031(2) -0.016(2) 0.026(2) -0.0148(18)
C35 0.0227(17) 0.0240(16) 0.0267(19) 0.0033(13) 0.0130(15) -0.0002(14)
C36 0.034(2) 0.0300(18) 0.028(2) 0.0063(15) 0.0172(17) -0.0022(15)
C37 0.0234(17) 0.040(2) 0.0194(18) 0.0046(15) 0.0036(15) -0.0102(15)
C38 0.034(2) 0.055(3) 0.032(2) 0.003(2) 0.0004(19) -0.015(2)
F1 0.0503(14) 0.0243(10) 0.0349(13) 0.0115(9) 0.0203(11) -0.0015(9)
F2 0.0550(16) 0.0551(15) 0.0277(13) 0.0171(12) 0.0062(12) -0.0134(11)
F3 0.0738(18) 0.0428(14) 0.0689(18) 0.0086(13) 0.0590(16) 0.0008(12)
F4 0.046(4) 0.064(4) 0.060(4) -0.024(3) 0.005(3) -0.020(3)
F5 0.033(3) 0.076(4) 0.056(4) 0.013(3) -0.007(2) -0.006(3)
F6 0.063(4) 0.076(6) 0.032(3) -0.012(4) 0.017(3) -0.025(3)
F4A 0.036(6) 0.122(11) 0.081(7) -0.029(8) 0.017(5) -0.027(9)
F5A 0.069(8) 0.063(8) 0.067(10) 0.006(6) -0.002(7) -0.046(7)
F6A 0.059(8) 0.083(6) 0.035(6) -0.012(7) -0.025(5) 0.012(5)
O1 0.0226(13) 0.0565(17) 0.0238(14) 0.0074(12) 0.0041(11) -0.0160(12)
O2 0.0349(14) 0.0252(13) 0.0554(18) 0.0000(11) 0.0288(14) -0.0117(12)
O3 0.0303(13) 0.0280(12) 0.0274(14) 0.0060(10) 0.0170(11) -0.0010(10)
O4 0.0606(18) 0.0251(13) 0.0416(16) 0.0107(12) 0.0351(15) 0.0024(12)
O5 0.0255(13) 0.0385(14) 0.0231(14) -0.0046(11) 0.0062(11) -0.0079(11)
O6 0.0402(16) 0.0370(15) 0.0272(15) 0.0066(12) 0.0083(12) -0.0024(11)

loop_
_atom_type_symbol
_atom_type_description
_atom_type_scat_dispersion_real
_atom_type_scat_dispersion_imag
_atom_type_scat_source
C C 0.0033 0.0016 'International Tables Vol C Tables 4.2.6.8 and 6.1.1.4'
H H 0.0000 0.0000 'International Tables Vol C Tables 4.2.6.8 and 6.1.1.4'
F F 0.0171 0.0103 'International Tables Vol C Tables 4.2.6.8 and 6.1.1.4'
N N 0.0061 0.0033 'International Tables Vol C Tables 4.2.6.8 and 6.1.1.4'
O O 0.0106 0.0060 'International Tables Vol C Tables 4.2.6.8 and 6.1.1.4'
Pd Pd -0.9988 1.0072 'International Tables Vol C Tables 4.2.6.8 and 6.1.1.4'

loop_
_geom_angle_atom_site_label_1
_geom_angle_atom_site_label_2
_geom_angle_atom_site_label_3
_geom_angle
C1 Pd1 O1 82.63(13)
C1 Pd1 O5 93.88(13)
O1 Pd1 O5 176.50(11)
C1 Pd1 O3 167.60(12)
O1 Pd1 O3 96.15(10)
O5 Pd1 O3 87.21(10)
C1 Pd1 Pd2 118.58(10)
O1 Pd1 Pd2 97.02(9)
O5 Pd1 Pd2 84.83(8)
O3 Pd1 Pd2 73.81(6)
C18 Pd2 O2 83.8(2)
C18 Pd2 O4 94.4(2)
O2 Pd2 O4 178.09(12)
O2 Pd2 C18A 80.7(3)
O4 Pd2 C18A 97.4(3)
C18 Pd2 O6 169.2(3)
O2 Pd2 O6 95.33(10)
O4 Pd2 O6 86.55(11)
C18A Pd2 O6 175.1(4)
C18 Pd2 Pd1 115.0(2)
O2 Pd2 Pd1 93.22(8)
O4 Pd2 Pd1 86.92(7)
C18A Pd2 Pd1 101.4(4)
O6 Pd2 Pd1 75.80(8)
C2 C1 C6 119.3(4)
C2 C1 Pd1 127.6(3)
C6 C1 Pd1 113.0(3)
C1 C2 C3 119.1(4)
C4 C3 C2 121.0(4)
C5 C4 C3 120.0(4)
C4 C5 C6 119.8(4)
C5 C6 C7A 124.7(7)
C5 C6 C1 120.7(4)
C7A C6 C1 113.6(7)
C5 C6 C7 126.0(4)
C1 C6 C7 113.0(4)
O1 C7 N1 119.9(6)
O1 C7 C6 115.5(5)
N1 C7 C6 124.4(6)
N1 C8 C9 112.0(5)
N1 C8 C11 110.3(5)
C9 C8 C11 111.0(5)
N1 C8 C10 105.3(5)
C9 C8 C10 108.8(5)
C11 C8 C10 109.3(6)
C8 C9 C14 110.0(5)
C16 C10 C8 109.6(6)
C8 C11 C12 109.6(6)
C13 C12 C17 109.5(6)
C13 C12 C11 108.4(5)
C17 C12 C11 109.6(6)
C12 C13 C14 111.6(6)
C9 C14 C15 109.4(5)
C9 C14 C13 108.3(5)
C15 C14 C13 107.6(6)
C16 C15 C14 110.6(6)
C15 C16 C10 111.2(6)
C15 C16 C17 109.5(7)
C10 C16 C17 107.4(6)
C12 C17 C16 109.0(6)
C19 C18 C23 118.5(6)
C19 C18 Pd2 128.8(5)
C23 C18 Pd2 112.7(5)
C18 C19 C20 120.2(6)
C21 C20 C19 120.8(6)
C22 C21 C20 119.6(6)
C21 C22 C23 120.1(6)
C22 C23 C18 120.8(6)
C22 C23 C24 125.4(6)
C18 C23 C24 113.7(6)
O2 C24 N2 117.1(7)
O2 C24 C23 117.1(6)
N2 C24 C23 125.5(6)
C7 N1 C8 129.9(6)
C24 N2 C25 127.8(7)
O1 C7A N1A 125.4(11)
O1 C7A C6 118.6(10)
N1A C7A C6 113.1(12)
N1A C8A C9A 112.5(9)
N1A C8A C11A 109.7(9)
C9A C8A C11A 109.6(11)
N1A C8A C10A 107.3(9)
C9A C8A C10A 108.2(9)
C11A C8A C10A 109.4(10)
C8A C9A C14A 109.0(9)
C16A C10A C8A 110.1(9)
C8A C11A C12A 112.1(10)
C17A C12A C13A 109.7(11)
C17A C12A C11A 107.7(11)
C13A C12A C11A 108.2(10)
C14A C13A C12A 110.8(12)
C13A C14A C9A 110.7(11)
C13A C14A C15A 110.0(11)
C9A C14A C15A 108.8(11)
C16A C15A C14A 108.5(9)
C15A C16A C10A 109.1(10)
C15A C16A C17A 110.5(12)
C10A C16A C17A 109.3(10)
C12A C17A C16A 108.5(11)
C19A C18A C23A 118.7(11)
C19A C18A Pd2 127.4(9)
C23A C18A Pd2 113.8(8)
C18A C19A C20A 120.8(11)
C21A C20A C19A 120.6(11)
C20A C21A C22A 119.5(11)
C21A C22A C23A 120.5(10)
C22A C23A C18A 119.8(10)
C22A C23A C24A 128.8(9)
C18A C23A C24A 111.3(9)
N2A C24A O2 122.7(12)
N2A C24A C23A 118.3(10)
O2 C24A C23A 118.8(10)
C7A N1A C8A 123.9(10)
C24A N2A C25 121.2(13)
N2A C25 C28 105.7(7)
N2 C25 C28 108.3(4)
N2A C25 C27 121.0(7)
N2 C25 C27 106.8(4)
C28 C25 C27 108.7(3)
N2A C25 C26 101.9(7)
N2 C25 C26 114.0(4)
C28 C25 C26 109.2(3)
C27 C25 C26 109.7(3)
C33 C26 C25 109.8(3)
C31 C27 C25 108.8(3)
C25 C28 C29 110.2(3)
C34 C29 C30 109.1(3)
C34 C29 C28 109.5(3)
C30 C29 C28 109.5(3)
C29 C30 C31 108.9(3)
C32 C31 C27 109.6(3)
C32 C31 C30 110.3(3)
C27 C31 C30 109.7(3)
C31 C32 C33 109.9(3)
C32 C33 C26 108.8(3)
C32 C33 C34 109.6(4)
C26 C33 C34 109.5(3)
C29 C34 C33 109.6(3)
O3 C35 O4 130.2(3)
O3 C35 C36 117.3(3)
O4 C35 C36 112.5(3)
F1 C36 F2 107.7(3)
F1 C36 F3 106.7(3)
F2 C36 F3 108.3(3)
F1 C36 C35 112.9(3)
F2 C36 C35 110.3(3)
F3 C36 C35 110.7(3)
O6 C37 O5 130.6(3)
O6 C37 C38 114.8(4)
O5 C37 C38 114.4(4)
F4A C38 F5A 110.1(14)
F5 C38 F6 110.3(7)
F5 C38 F4 102.6(6)
F6 C38 F4 107.2(7)
F4A C38 F6A 111.3(11)
F5A C38 F6A 103.8(12)
F4A C38 C37 113.7(11)
F5A C38 C37 109.8(12)
F5 C38 C37 114.6(5)
F6 C38 C37 108.7(7)
F4 C38 C37 113.2(5)
F6A C38 C37 107.7(7)
C7 O1 Pd1 113.4(3)
C7A O1 Pd1 109.3(5)
C24 O2 Pd2 112.6(4)
C24A O2 Pd2 114.9(6)
C35 O3 Pd1 126.9(2)
C35 O4 Pd2 118.7(2)
C37 O5 Pd1 120.3(2)
C37 O6 Pd2 126.5(2)

loop_
_geom_bond_atom_site_label_1
_geom_bond_atom_site_label_2
_geom_bond_distance
Pd1 C1 1.935(4)
Pd1 O1 2.042(2)
Pd1 O5 2.046(2)
Pd1 O3 2.197(2)
Pd1 Pd2 2.9487(4)
Pd2 C18 1.876(8)
Pd2 O2 2.011(2)
Pd2 O4 2.040(2)
Pd2 C18A 2.075(13)
Pd2 O6 2.152(3)
C1 C2 1.374(5)
C1 C6 1.407(5)
C2 C3 1.401(6)
C3 C4 1.384(7)
C4 C5 1.363(6)
C5 C6 1.387(5)
C6 C7A 1.406(13)
C6 C7 1.499(8)
C7 O1 1.267(9)
C7 N1 1.334(7)
C8 N1 1.486(7)
C8 C9 1.527(8)
C8 C11 1.533(10)
C8 C10 1.544(8)
C9 C14 1.533(8)
C10 C16 1.531(10)
C11 C12 1.540(8)
C12 C13 1.523(9)
C12 C17 1.527(9)
C13 C14 1.563(10)
C14 C15 1.541(8)
C15 C16 1.502(10)
C16 C17 1.591(12)
C18 C19 1.386(8)
C18 C23 1.411(8)
C19 C20 1.396(9)
C20 C21 1.386(9)
C21 C22 1.382(8)
C22 C23 1.386(8)
C23 C24 1.452(8)
C24 O2 1.257(7)
C24 N2 1.325(7)
N2 C25 1.504(7)
C7A O1 1.317(17)
C7A N1A 1.329(13)
C8A N1A 1.482(12)
C8A C9A 1.518(12)
C8A C11A 1.531(15)
C8A C10A 1.534(12)
C9A C14A 1.547(14)
C10A C16A 1.526(13)
C11A C12A 1.547(13)
C12A C17A 1.527(16)
C12A C13A 1.532(14)
C13A C14A 1.521(16)
C14A C15A 1.547(13)
C15A C16A 1.514(13)
C16A C17A 1.608(18)
C18A C19A 1.380(12)
C18A C23A 1.414(12)
C19A C20A 1.391(13)
C20A C21A 1.377(13)
C21A C22A 1.390(12)
C22A C23A 1.390(12)
C23A C24A 1.479(12)
C24A N2A 1.331(13)
C24A O2 1.334(12)
N2A C25 1.476(12)
C25 C28 1.530(5)
C25 C27 1.535(5)
C25 C26 1.535(5)
C26 C33 1.521(6)
C27 C31 1.531(5)
C28 C29 1.530(5)
C29 C34 1.526(6)
C29 C30 1.527(5)
C30 C31 1.537(5)
C31 C32 1.512(6)
C32 C33 1.520(6)
C33 C34 1.538(5)
C35 O3 1.235(4)
C35 O4 1.252(4)
C35 C36 1.533(5)
C36 F1 1.325(4)
C36 F2 1.328(4)
C36 F3 1.339(4)
C37 O6 1.234(5)
C37 O5 1.252(5)
C37 C38 1.536(5)
C38 F4A 1.18(2)
C38 F5A 1.30(2)
C38 F5 1.308(9)
C38 F6 1.332(12)
C38 F4 1.373(11)
C38 F6A 1.397(16)
